data_4085555
loop_
_publ_author_name
'Massard, Alexandre'
'Braunstein, Pierre'
'Danopoulos, Andreas A.'
'Choua, Sylvie'
'Rabu, Pierre'

_publ_section_title
;
 Studies on Three-Coordinate [Co{N(SiMe3)2}2L] Complexes, L =
 N-Heterocyclic Carbene
;
_journal_issue 11
_journal_name_full Organometallics
_journal_page_first 2429
_journal_paper_doi 10.1021/om501178p
_journal_volume 34
_journal_year 2015
_chemical_formula_moiety 'C51 H74 Co N4'
_chemical_formula_sum 'C51 H74 Co N4'
_chemical_formula_weight 802.07
_chemical_name_systematic
;
 ?
;
_space_group_crystal_system monoclinic
_space_group_IT_number 15
_space_group_name_Hall '-C 2yc'
_space_group_name_H-M_alt 'C 1 2/c 1'
_symmetry_space_group_name_Hall '-C 2yc'
_symmetry_space_group_name_H-M 'C 1 2/c 1'
_atom_sites_solution_hydrogens mixed
_atom_sites_solution_primary direct
_atom_sites_solution_secondary difmap
_audit_creation_method SHELXL-2013
_cell_angle_alpha 90
_cell_angle_beta 112.5720(10)
_cell_angle_gamma 90
_cell_formula_units_Z 4
_cell_length_a 21.5764(10)
_cell_length_b 9.3773(4)
_cell_length_c 24.8166(15)
_cell_measurement_reflns_used 9925
_cell_measurement_temperature 173(2)
_cell_measurement_theta_max 29.99
_cell_measurement_theta_min 2.67
_cell_volume 4636.5(4)
_computing_cell_refinement 'Bruker SAINT'
_computing_data_collection 'Bruker APEX2'
_computing_data_reduction 'Bruker SAINT'
_computing_molecular_graphics 'Bruker SHELXTL'
_computing_publication_material 'Bruker SHELXTL'
_computing_structure_refinement 'SHELXL-2013 (Sheldrick, 2013)'
_computing_structure_solution 'SHELXS-2013 (Sheldrick, 2013)'
_diffrn_ambient_temperature 173(2)
_diffrn_measured_fraction_theta_full 0.999
_diffrn_measured_fraction_theta_max 0.996
_diffrn_measurement_device_type 'Bruker APEX-II CCD'
_diffrn_measurement_method '\f and \w scans'
_diffrn_radiation_type MoK\a
_diffrn_radiation_wavelength 0.71073
_diffrn_reflns_av_R_equivalents 0.0258
_diffrn_reflns_av_unetI/netI 0.0275
_diffrn_reflns_Laue_measured_fraction_full 0.999
_diffrn_reflns_Laue_measured_fraction_max 0.996
_diffrn_reflns_limit_h_max 30
_diffrn_reflns_limit_h_min -30
_diffrn_reflns_limit_k_max 13
_diffrn_reflns_limit_k_min -12
_diffrn_reflns_limit_l_max 34
_diffrn_reflns_limit_l_min -34
_diffrn_reflns_number 26251
_diffrn_reflns_point_group_measured_fraction_full 0.999
_diffrn_reflns_point_group_measured_fraction_max 0.996
_diffrn_reflns_theta_full 25.242
_diffrn_reflns_theta_max 30.021
_diffrn_reflns_theta_min 1.777
_diffrn_source 'fine focus sealed tube'
_exptl_absorpt_coefficient_mu 0.407
_exptl_absorpt_correction_T_max 0.7460
_exptl_absorpt_correction_T_min 0.6336
_exptl_absorpt_correction_type multi-scan
_exptl_absorpt_process_details sadabs
_exptl_crystal_colour orange
_exptl_crystal_density_diffrn 1.149
_exptl_crystal_description block
_exptl_crystal_F_000 1740
_exptl_crystal_size_max 0.400
_exptl_crystal_size_mid 0.300
_exptl_crystal_size_min 0.200
_refine_diff_density_max 0.560
_refine_diff_density_min -0.541
_refine_diff_density_rms 0.062
_refine_ls_extinction_method none
_refine_ls_goodness_of_fit_ref 1.036
_refine_ls_hydrogen_treatment mixed
_refine_ls_matrix_type full
_refine_ls_number_parameters 266
_refine_ls_number_reflns 6760
_refine_ls_number_restraints 0
_refine_ls_restrained_S_all 1.036
_refine_ls_R_factor_all 0.0802
_refine_ls_R_factor_gt 0.0605
_refine_ls_shift/su_max 0.000
_refine_ls_shift/su_mean 0.000
_refine_ls_structure_factor_coef Fsqd
_refine_ls_weighting_details 'w=1/[\s^2^(Fo^2^)+(0.0612P)^2^+9.9182P] where P=(Fo^2^+2Fc^2^)/3'
_refine_ls_weighting_scheme calc
_refine_ls_wR_factor_gt 0.1442
_refine_ls_wR_factor_ref 0.1565
_reflns_Friedel_coverage 0.000
_reflns_number_gt 5328
_reflns_number_total 6760
_reflns_threshold_expression 'I > 2\s(I)'
_cod_data_source_file om501178p_si_002.cif
_cod_data_source_block complex9pbad141113
_cod_depositor_comments 'Adding full bibliography for 4085549--4085557.cif.'
_cod_database_code 4085555
_shelx_space_group_comment
;
The symmetry employed for this shelxl refinement is uniquely defined
by the following loop, which should always be used as a source of
symmetry information in preference to the above space-group names.
They are only intended as comments.
;
_shelx_estimated_absorpt_t_min 0.854
_shelx_estimated_absorpt_t_max 0.923
_shelxl_version_number 2013-4

loop_
_space_group_symop_operation_xyz
'x, y, z'
'-x, y, -z+1/2'
'x+1/2, y+1/2, z'
'-x+1/2, y+1/2, -z+1/2'
'-x, -y, -z'
'x, -y, z-1/2'
'-x+1/2, -y+1/2, -z'
'x+1/2, -y+1/2, z-1/2'

loop_
_atom_site_label
_atom_site_type_symbol
_atom_site_fract_x
_atom_site_fract_y
_atom_site_fract_z
_atom_site_U_iso_or_equiv
_atom_site_adp_type
_atom_site_occupancy
_atom_site_site_symmetry_order
_atom_site_calc_flag
_atom_site_refinement_flags_posn
_atom_site_refinement_flags_adp
_atom_site_refinement_flags_occupancy
C1 C 0.0000 0.3453(3) 0.2500 0.0204(4) Uani 1 2 d S T P
C2 C 0.00905(13) 0.5826(2) 0.28254(8) 0.0362(5) Uani 1 1 d . . .
H2A H 0.0483 0.6445 0.3029 0.043 Uiso 1 1 calc R U .
H2B H -0.0292 0.6138 0.2924 0.043 Uiso 1 1 calc R U .
C3 C 0.05313(11) 0.39272(19) 0.35777(7) 0.0295(4) Uani 1 1 d . . .
C4 C 0.12354(14) 0.3827(3) 0.38557(11) 0.0527(7) Uani 1 1 d . . .
C5 C 0.1493(2) 0.3642(4) 0.44587(15) 0.0969(17) Uani 1 1 d . . .
H5 H 0.1966 0.3556 0.4658 0.116 Uiso 1 1 calc R U .
C6 C 0.1110(3) 0.3580(4) 0.47684(13) 0.117(2) Uani 1 1 d . . .
H6 H 0.1311 0.3495 0.5181 0.140 Uiso 1 1 calc R U .
C7 C 0.0424(3) 0.3641(3) 0.44916(14) 0.0897(15) Uani 1 1 d . . .
H7 H 0.0154 0.3552 0.4716 0.108 Uiso 1 1 calc R U .
C8 C 0.01061(16) 0.3834(3) 0.38773(10) 0.0486(7) Uani 1 1 d . . .
C9 C 0.16908(15) 0.3937(4) 0.3527(2) 0.0827(12) Uani 1 1 d . . .
H9 H 0.1445 0.3563 0.3124 0.099 Uiso 1 1 calc R U .
C10 C 0.23409(18) 0.3093(5) 0.3805(3) 0.145(3) Uani 1 1 d . . .
H10A H 0.2640 0.3590 0.4156 0.217 Uiso 1 1 calc R U .
H10B H 0.2560 0.3007 0.3527 0.217 Uiso 1 1 calc R U .
H10C H 0.2240 0.2140 0.3912 0.217 Uiso 1 1 calc R U .
C11 C 0.1878(3) 0.5481(6) 0.3481(4) 0.150(3) Uani 1 1 d . . .
H11A H 0.1501 0.5967 0.3181 0.224 Uiso 1 1 calc R U .
H11B H 0.2271 0.5515 0.3376 0.224 Uiso 1 1 calc R U .
H11C H 0.1983 0.5958 0.3858 0.224 Uiso 1 1 calc R U .
C12 C -0.06446(17) 0.3925(3) 0.35822(16) 0.0658(10) Uani 1 1 d . . .
H12 H -0.0767 0.3955 0.3151 0.079 Uiso 1 1 calc R U .
C13 C -0.0972(3) 0.2609(4) 0.3724(3) 0.141(3) Uani 1 1 d . . .
H13A H -0.0750 0.1748 0.3663 0.211 Uiso 1 1 calc R U .
H13B H -0.1449 0.2584 0.3469 0.211 Uiso 1 1 calc R U .
H13C H -0.0926 0.2653 0.4132 0.211 Uiso 1 1 calc R U .
C14 C -0.0925(2) 0.5279(4) 0.3762(2) 0.0852(13) Uani 1 1 d . . .
H14A H -0.0856 0.5215 0.4175 0.128 Uiso 1 1 calc R U .
H14B H -0.1405 0.5361 0.3525 0.128 Uiso 1 1 calc R U .
H14C H -0.0690 0.6119 0.3700 0.128 Uiso 1 1 calc R U .
C15 C 0.11043(11) -0.0132(2) 0.35557(9) 0.0330(4) Uani 1 1 d . . .
C16 C 0.15879(12) -0.0265(2) 0.33026(10) 0.0392(5) Uani 1 1 d . . .
C17 C 0.22318(13) -0.0732(3) 0.36399(12) 0.0491(6) Uani 1 1 d . . .
H17 H 0.2552 -0.0826 0.3465 0.059 Uiso 1 1 calc R U .
C18 C 0.24184(13) -0.1064(3) 0.42240(13) 0.0551(7) Uani 1 1 d . . .
H18 H 0.2863 -0.1372 0.4449 0.066 Uiso 1 1 calc R U .
C19 C 0.19539(13) -0.0943(3) 0.44761(11) 0.0470(6) Uani 1 1 d . . .
H19 H 0.2084 -0.1171 0.4878 0.056 Uiso 1 1 calc R U .
C20 C 0.12986(11) -0.0496(2) 0.41594(9) 0.0358(5) Uani 1 1 d . . .
C21 C 0.14108(13) 0.0052(3) 0.26603(11) 0.0487(6) Uani 1 1 d . . .
H21 H 0.1081 0.0855 0.2546 0.058 Uiso 1 1 calc R U .
C22 C 0.10813(16) -0.1239(3) 0.22886(13) 0.0605(8) Uani 1 1 d . . .
H22A H 0.1404 -0.2027 0.2381 0.091 Uiso 1 1 calc R U .
H22B H 0.0938 -0.0992 0.1875 0.091 Uiso 1 1 calc R U .
H22C H 0.0690 -0.1528 0.2371 0.091 Uiso 1 1 calc R U .
C23 C 0.2020(2) 0.0490(7) 0.25182(16) 0.121(2) Uani 1 1 d . . .
H23A H 0.2201 0.1395 0.2712 0.181 Uiso 1 1 calc R U .
H23B H 0.1879 0.0604 0.2095 0.181 Uiso 1 1 calc R U .
H23C H 0.2366 -0.0249 0.2657 0.181 Uiso 1 1 calc R U .
C24 C 0.07916(12) -0.0458(3) 0.44415(9) 0.0406(5) Uani 1 1 d . . .
H24 H 0.0487 0.0369 0.4271 0.049 Uiso 1 1 calc R U .
C25 C 0.10952(17) -0.0254(4) 0.51049(11) 0.0629(8) Uani 1 1 d . . .
H25A H 0.1359 -0.1099 0.5289 0.094 Uiso 1 1 calc R U .
H25B H 0.0734 -0.0121 0.5248 0.094 Uiso 1 1 calc R U .
H25C H 0.1387 0.0587 0.5202 0.094 Uiso 1 1 calc R U .
C26 C 0.03615(15) -0.1805(3) 0.42886(12) 0.0531(6) Uani 1 1 d . . .
H26A H 0.0159 -0.1916 0.3864 0.080 Uiso 1 1 calc R U .
H26B H 0.0007 -0.1727 0.4442 0.080 Uiso 1 1 calc R U .
H26C H 0.0643 -0.2635 0.4462 0.080 Uiso 1 1 calc R U .
N1 N 0.02524(8) 0.43016(16) 0.29708(6) 0.0221(3) Uani 1 1 d . . .
N2 N 0.04627(10) 0.0343(2) 0.32290(8) 0.0358(4) Uani 1 1 d . . .
Co1 Co 0.0000 0.12473(4) 0.2500 0.02945(12) Uani 1 2 d S T P
H2N H 0.0219(15) 0.034(3) 0.3451(13) 0.052(8) Uiso 1 1 d . . .

loop_
_atom_site_aniso_label
_atom_site_aniso_U_11
_atom_site_aniso_U_22
_atom_site_aniso_U_33
_atom_site_aniso_U_23
_atom_site_aniso_U_13
_atom_site_aniso_U_12
C1 0.0201(10) 0.0231(11) 0.0167(9) 0.000 0.0057(8) 0.000
C2 0.0612(14) 0.0202(8) 0.0229(9) -0.0015(7) 0.0112(9) 0.0017(9)
C3 0.0449(11) 0.0206(8) 0.0154(7) -0.0015(6) 0.0033(7) -0.0034(8)
C4 0.0519(14) 0.0314(11) 0.0435(12) -0.0075(10) -0.0162(11) 0.0043(11)
C5 0.125(3) 0.0519(18) 0.0435(17) -0.0131(15) -0.046(2) 0.021(2)
C6 0.223(6) 0.056(2) 0.0181(12) -0.0015(13) -0.012(2) 0.017(3)
C7 0.201(5) 0.0472(17) 0.0385(15) -0.0052(13) 0.066(3) -0.018(2)
C8 0.091(2) 0.0345(11) 0.0305(10) -0.0080(9) 0.0344(12) -0.0168(12)
C9 0.0291(13) 0.078(2) 0.123(3) -0.024(2) 0.0088(17) 0.0047(14)
C10 0.0372(17) 0.061(2) 0.279(7) -0.060(4) -0.003(3) 0.0042(17)
C11 0.098(4) 0.090(3) 0.307(9) 0.055(5) 0.129(5) 0.033(3)
C12 0.083(2) 0.0586(17) 0.089(2) -0.0332(16) 0.070(2) -0.0336(16)
C13 0.174(5) 0.061(2) 0.276(7) -0.058(3) 0.185(6) -0.058(3)
C14 0.105(3) 0.061(2) 0.126(3) -0.035(2) 0.085(3) -0.027(2)
C15 0.0362(11) 0.0228(9) 0.0279(9) 0.0036(7) -0.0010(8) -0.0045(8)
C16 0.0410(12) 0.0338(11) 0.0335(10) 0.0051(8) 0.0041(9) -0.0080(9)
C17 0.0420(13) 0.0492(14) 0.0529(14) 0.0097(12) 0.0146(11) -0.0016(11)
C18 0.0383(13) 0.0552(16) 0.0560(15) 0.0179(13) 0.0007(11) 0.0054(12)
C19 0.0437(13) 0.0460(13) 0.0348(11) 0.0139(10) -0.0032(9) 0.0023(11)
C20 0.0395(11) 0.0283(10) 0.0267(9) 0.0050(8) -0.0017(8) -0.0018(8)
C21 0.0465(14) 0.0580(16) 0.0353(11) 0.0030(11) 0.0086(10) -0.0145(12)
C22 0.0584(17) 0.0615(18) 0.0480(14) -0.0110(13) 0.0053(12) 0.0072(14)
C23 0.076(3) 0.222(6) 0.0522(19) 0.034(3) 0.0105(18) -0.065(3)
C24 0.0470(13) 0.0404(12) 0.0243(9) 0.0024(8) 0.0023(9) 0.0043(10)
C25 0.073(2) 0.074(2) 0.0271(11) -0.0023(12) 0.0037(12) 0.0078(16)
C26 0.0600(16) 0.0580(16) 0.0435(13) -0.0011(12) 0.0223(12) -0.0095(14)
N1 0.0301(8) 0.0192(6) 0.0156(6) 0.0003(5) 0.0071(6) 0.0003(6)
N2 0.0381(10) 0.0329(9) 0.0248(8) 0.0060(7) -0.0008(7) 0.0003(8)
Co1 0.0376(2) 0.01877(17) 0.02022(17) 0.000 -0.00196(14) 0.000

loop_
_atom_type_symbol
_atom_type_description
_atom_type_scat_dispersion_real
_atom_type_scat_dispersion_imag
_atom_type_scat_source
C C 0.0033 0.0016 'International Tables Vol C Tables 4.2.6.8 and 6.1.1.4'
H H 0.0000 0.0000 'International Tables Vol C Tables 4.2.6.8 and 6.1.1.4'
N N 0.0061 0.0033 'International Tables Vol C Tables 4.2.6.8 and 6.1.1.4'
Co Co 0.3494 0.9721 'International Tables Vol C Tables 4.2.6.8 and 6.1.1.4'

loop_
_geom_angle_atom_site_label_1
_geom_angle_atom_site_label_2
_geom_angle_atom_site_label_3
_geom_angle
_geom_angle_site_symmetry_1
_geom_angle_site_symmetry_3
N1 C1 N1 107.4(2) 2 .
N1 C1 Co1 126.31(10) 2 .
N1 C1 Co1 126.31(10) . .
N1 C2 C2 101.56(10) . 2
N1 C2 H2A 111.5 . .
C2 C2 H2A 111.5 2 .
N1 C2 H2B 111.5 . .
C2 C2 H2B 111.5 2 .
H2A C2 H2B 109.3 . .
C8 C3 C4 122.9(2) . .
C8 C3 N1 118.7(2) . .
C4 C3 N1 118.0(2) . .
C5 C4 C3 116.4(3) . .
C5 C4 C9 121.1(3) . .
C3 C4 C9 122.4(2) . .
C6 C5 C4 123.1(4) . .
C6 C5 H5 118.5 . .
C4 C5 H5 118.5 . .
C5 C6 C7 120.0(3) . .
C5 C6 H6 120.0 . .
C7 C6 H6 120.0 . .
C6 C7 C8 121.6(4) . .
C6 C7 H7 119.2 . .
C8 C7 H7 119.2 . .
C3 C8 C7 115.9(3) . .
C3 C8 C12 123.1(2) . .
C7 C8 C12 121.0(3) . .
C4 C9 C11 110.8(3) . .
C4 C9 C10 113.5(4) . .
C11 C9 C10 107.7(3) . .
C4 C9 H9 108.2 . .
C11 C9 H9 108.2 . .
C10 C9 H9 108.2 . .
C9 C10 H10A 109.5 . .
C9 C10 H10B 109.5 . .
H10A C10 H10B 109.5 . .
C9 C10 H10C 109.5 . .
H10A C10 H10C 109.5 . .
H10B C10 H10C 109.5 . .
C9 C11 H11A 109.5 . .
C9 C11 H11B 109.5 . .
H11A C11 H11B 109.5 . .
C9 C11 H11C 109.5 . .
H11A C11 H11C 109.5 . .
H11B C11 H11C 109.5 . .
C8 C12 C13 110.4(4) . .
C8 C12 C14 112.0(3) . .
C13 C12 C14 109.3(3) . .
C8 C12 H12 108.4 . .
C13 C12 H12 108.4 . .
C14 C12 H12 108.4 . .
C12 C13 H13A 109.5 . .
C12 C13 H13B 109.5 . .
H13A C13 H13B 109.5 . .
C12 C13 H13C 109.5 . .
H13A C13 H13C 109.5 . .
H13B C13 H13C 109.5 . .
C12 C14 H14A 109.5 . .
C12 C14 H14B 109.5 . .
H14A C14 H14B 109.5 . .
C12 C14 H14C 109.5 . .
H14A C14 H14C 109.5 . .
H14B C14 H14C 109.5 . .
N2 C15 C16 120.74(19) . .
N2 C15 C20 121.0(2) . .
C16 C15 C20 118.26(19) . .
C17 C16 C15 119.8(2) . .
C17 C16 C21 119.0(2) . .
C15 C16 C21 121.1(2) . .
C18 C17 C16 121.6(3) . .
C18 C17 H17 119.2 . .
C16 C17 H17 119.2 . .
C19 C18 C17 119.3(2) . .
C19 C18 H18 120.4 . .
C17 C18 H18 120.4 . .
C18 C19 C20 121.8(2) . .
C18 C19 H19 119.1 . .
C20 C19 H19 119.1 . .
C19 C20 C15 119.2(2) . .
C19 C20 C24 120.3(2) . .
C15 C20 C24 120.42(19) . .
C16 C21 C22 110.5(2) . .
C16 C21 C23 113.5(2) . .
C22 C21 C23 108.3(3) . .
C16 C21 H21 108.1 . .
C22 C21 H21 108.1 . .
C23 C21 H21 108.1 . .
C21 C22 H22A 109.5 . .
C21 C22 H22B 109.5 . .
H22A C22 H22B 109.5 . .
C21 C22 H22C 109.5 . .
H22A C22 H22C 109.5 . .
H22B C22 H22C 109.5 . .
C21 C23 H23A 109.5 . .
C21 C23 H23B 109.5 . .
H23A C23 H23B 109.5 . .
C21 C23 H23C 109.5 . .
H23A C23 H23C 109.5 . .
H23B C23 H23C 109.5 . .
C20 C24 C26 110.2(2) . .
C20 C24 C25 114.5(2) . .
C26 C24 C25 109.8(2) . .
C20 C24 H24 107.4 . .
C26 C24 H24 107.4 . .
C25 C24 H24 107.4 . .
C24 C25 H25A 109.5 . .
C24 C25 H25B 109.5 . .
H25A C25 H25B 109.5 . .
C24 C25 H25C 109.5 . .
H25A C25 H25C 109.5 . .
H25B C25 H25C 109.5 . .
C24 C26 H26A 109.5 . .
C24 C26 H26B 109.5 . .
H26A C26 H26B 109.5 . .
C24 C26 H26C 109.5 . .
H26A C26 H26C 109.5 . .
H26B C26 H26C 109.5 . .
C1 N1 C3 129.37(16) . .
C1 N1 C2 112.35(15) . .
C3 N1 C2 117.14(14) . .
C15 N2 Co1 138.17(17) . .
C15 N2 H2N 109.3(19) . .
Co1 N2 H2N 111.6(19) . .
N2 Co1 N2 126.93(12) 2 .
N2 Co1 C1 116.54(6) 2 .
N2 Co1 C1 116.54(6) . .

loop_
_geom_bond_atom_site_label_1
_geom_bond_atom_site_label_2
_geom_bond_distance
_geom_bond_site_symmetry_2
C1 N1 1.344(2) 2
C1 N1 1.344(2) .
C1 Co1 2.068(2) .
C2 N1 1.483(2) .
C2 C2 1.509(4) 2
C2 H2A 0.9900 .
C2 H2B 0.9900 .
C3 C8 1.388(3) .
C3 C4 1.410(3) .
C3 N1 1.435(2) .
C4 C5 1.393(4) .
C4 C9 1.502(5) .
C5 C6 1.329(8) .
C5 H5 0.9500 .
C6 C7 1.374(8) .
C6 H6 0.9500 .
C7 C8 1.423(4) .
C7 H7 0.9500 .
C8 C12 1.502(5) .
C9 C11 1.520(6) .
C9 C10 1.525(5) .
C9 H9 1.0000 .
C10 H10A 0.9800 .
C10 H10B 0.9800 .
C10 H10C 0.9800 .
C11 H11A 0.9800 .
C11 H11B 0.9800 .
C11 H11C 0.9800 .
C12 C13 1.529(5) .
C12 C14 1.543(4) .
C12 H12 1.0000 .
C13 H13A 0.9800 .
C13 H13B 0.9800 .
C13 H13C 0.9800 .
C14 H14A 0.9800 .
C14 H14B 0.9800 .
C14 H14C 0.9800 .
C15 N2 1.382(3) .
C15 C16 1.415(3) .
C15 C20 1.433(3) .
C16 C17 1.389(3) .
C16 C21 1.519(3) .
C17 C18 1.383(4) .
C17 H17 0.9500 .
C18 C19 1.374(4) .
C18 H18 0.9500 .
C19 C20 1.393(3) .
C19 H19 0.9500 .
C20 C24 1.509(3) .
C21 C22 1.523(4) .
C21 C23 1.541(4) .
C21 H21 1.0000 .
C22 H22A 0.9800 .
C22 H22B 0.9800 .
C22 H22C 0.9800 .
C23 H23A 0.9800 .
C23 H23B 0.9800 .
C23 H23C 0.9800 .
C24 C26 1.526(4) .
C24 C25 1.532(3) .
C24 H24 1.0000 .
C25 H25A 0.9800 .
C25 H25B 0.9800 .
C25 H25C 0.9800 .
C26 H26A 0.9800 .
C26 H26B 0.9800 .
C26 H26C 0.9800 .
N2 Co1 1.8980(17) .
N2 H2N 0.90(3) .
Co1 N2 1.8979(17) 2

loop_
_geom_torsion_atom_site_label_1
_geom_torsion_atom_site_label_2
_geom_torsion_atom_site_label_3
_geom_torsion_atom_site_label_4
_geom_torsion
_geom_torsion_site_symmetry_1
_geom_torsion_site_symmetry_4
C8 C3 C4 C5 -0.7(3) . .
N1 C3 C4 C5 172.1(2) . .
C8 C3 C4 C9 -179.7(3) . .
N1 C3 C4 C9 -6.9(3) . .
C3 C4 C5 C6 -1.0(5) . .
C9 C4 C5 C6 178.0(3) . .
C4 C5 C6 C7 2.7(6) . .
C5 C6 C7 C8 -2.9(6) . .
C4 C3 C8 C7 0.5(3) . .
N1 C3 C8 C7 -172.2(2) . .
C4 C3 C8 C12 -179.3(2) . .
N1 C3 C8 C12 7.9(3) . .
C6 C7 C8 C3 1.3(4) . .
C6 C7 C8 C12 -178.9(3) . .
C5 C4 C9 C11 -90.6(5) . .
C3 C4 C9 C11 88.3(4) . .
C5 C4 C9 C10 30.7(4) . .
C3 C4 C9 C10 -150.4(3) . .
C3 C8 C12 C13 124.3(3) . .
C7 C8 C12 C13 -55.5(4) . .
C3 C8 C12 C14 -113.6(3) . .
C7 C8 C12 C14 66.5(4) . .
N2 C15 C16 C17 179.4(2) . .
C20 C15 C16 C17 -0.3(3) . .
N2 C15 C16 C21 -2.4(3) . .
C20 C15 C16 C21 177.9(2) . .
C15 C16 C17 C18 -0.5(4) . .
C21 C16 C17 C18 -178.7(3) . .
C16 C17 C18 C19 0.7(4) . .
C17 C18 C19 C20 0.0(4) . .
C18 C19 C20 C15 -0.9(4) . .
C18 C19 C20 C24 176.4(2) . .
N2 C15 C20 C19 -178.7(2) . .
C16 C15 C20 C19 1.0(3) . .
N2 C15 C20 C24 4.0(3) . .
C16 C15 C20 C24 -176.3(2) . .
C17 C16 C21 C22 95.0(3) . .
C15 C16 C21 C22 -83.2(3) . .
C17 C16 C21 C23 -27.0(5) . .
C15 C16 C21 C23 154.8(4) . .
C19 C20 C24 C26 -97.5(3) . .
C15 C20 C24 C26 79.8(3) . .
C19 C20 C24 C25 26.9(3) . .
C15 C20 C24 C25 -155.9(2) . .
N1 C1 N1 C3 174.8(2) 2 .
Co1 C1 N1 C3 -5.2(2) . .
N1 C1 N1 C2 7.56(12) 2 .
Co1 C1 N1 C2 -172.44(12) . .
C8 C3 N1 C1 -89.4(2) . .
C4 C3 N1 C1 97.5(2) . .
C8 C3 N1 C2 77.4(2) . .
C4 C3 N1 C2 -95.7(2) . .
C2 C2 N1 C1 -18.6(3) 2 .
C2 C2 N1 C3 172.4(2) 2 .
C16 C15 N2 Co1 -13.7(3) . .
C20 C15 N2 Co1 165.98(17) . .
C15 N2 Co1 N2 91.0(2) . 2
C15 N2 Co1 C1 -89.0(2) . .
